data_4325564
loop_
_publ_author_name
'Noel Nebra'
'Nathalie Saffon'
'Laurent Maron'
'Blanca Martin-Vaca'
'Didier Bourissou'

_publ_section_title
;
 1,3-Bis(thiophosphinoyl)indene: A Unique and Versatile Scaffold for
 Original Polymetallic Complexes
;
_journal_name_full 'Inorganic Chemistry'
_journal_page_first 6378
_journal_page_last 6383
_journal_paper_doi 10.1021/ic200842z
_journal_volume 50
_journal_year 2011
_chemical_formula_sum 'C50.5 H50 Cl4 Ir P2 Pd S2'
_chemical_formula_weight 1223.36
_chemical_name_systematic
; 
 ? 
;
_space_group_IT_number 2
_symmetry_cell_setting triclinic
_symmetry_space_group_name_Hall '-P 1'
_symmetry_space_group_name_H-M 'P -1'
_atom_sites_solution_hydrogens geom
_atom_sites_solution_primary direct
_atom_sites_solution_secondary difmap
_audit_creation_method SHELXL-97
_cell_angle_alpha 91.6460(10)
_cell_angle_beta 106.2320(10)
_cell_angle_gamma 112.5190(10)
_cell_formula_units_Z 2
_cell_length_a 11.7880(2)
_cell_length_b 12.6618(2)
_cell_length_c 18.9211(3)
_cell_measurement_reflns_used 7678
_cell_measurement_temperature 193(2)
_cell_measurement_theta_max 25.23
_cell_measurement_theta_min 2.16
_cell_volume 2475.26(7)
_computing_cell_refinement 'Bruker SMART'
_computing_data_collection 'Bruker SMART'
_computing_data_reduction 'Bruker SAINT'
_computing_molecular_graphics 'Bruker SHELXTL'
_computing_publication_material 'Bruker SHELXTL'
_computing_structure_refinement 'SHELXL-97 (Sheldrick, 1997)'
_computing_structure_solution 'SHELXS-97 (Sheldrick, 1990)'
_diffrn_ambient_temperature 193(2)
_diffrn_measured_fraction_theta_full 0.992
_diffrn_measured_fraction_theta_max 0.992
_diffrn_measurement_device_type 'CCD area detector'
_diffrn_measurement_method 'phi and omega scans'
_diffrn_radiation_monochromator graphite
_diffrn_radiation_source 'fine-focus sealed tube'
_diffrn_radiation_type MoK\a
_diffrn_radiation_wavelength 0.71073
_diffrn_reflns_av_R_equivalents 0.0499
_diffrn_reflns_av_sigmaI/netI 0.0512
_diffrn_reflns_limit_h_max 14
_diffrn_reflns_limit_h_min -14
_diffrn_reflns_limit_k_max 15
_diffrn_reflns_limit_k_min -15
_diffrn_reflns_limit_l_max 23
_diffrn_reflns_limit_l_min -23
_diffrn_reflns_number 34279
_diffrn_reflns_theta_full 26.37
_diffrn_reflns_theta_max 26.37
_diffrn_reflns_theta_min 5.12
_exptl_absorpt_coefficient_mu 3.448
_exptl_absorpt_correction_T_max 0.8744
_exptl_absorpt_correction_T_min 0.5313
_exptl_absorpt_correction_type multi-scan
_exptl_absorpt_process_details 'SADABS (Bruker-AXS)'
_exptl_crystal_colour red
_exptl_crystal_density_diffrn 1.641
_exptl_crystal_description plate
_exptl_crystal_F_000 1212
_exptl_crystal_size_max 0.21
_exptl_crystal_size_mid 0.12
_exptl_crystal_size_min 0.04
_refine_diff_density_max 0.976
_refine_diff_density_min -0.685
_refine_diff_density_rms 0.116
_refine_ls_extinction_method none
_refine_ls_goodness_of_fit_ref 1.040
_refine_ls_hydrogen_treatment constr
_refine_ls_matrix_type full
_refine_ls_number_parameters 587
_refine_ls_number_reflns 10041
_refine_ls_number_restraints 36
_refine_ls_restrained_S_all 1.045
_refine_ls_R_factor_all 0.0471
_refine_ls_R_factor_gt 0.0342
_refine_ls_shift/su_max 0.002
_refine_ls_shift/su_mean 0.000
_refine_ls_structure_factor_coef Fsqd
_refine_ls_weighting_details 'calc w=1/[\s^2^(Fo^2^)+(0.0358P)^2^+1.4470P] where P=(Fo^2^+2Fc^2^)/3'
_refine_ls_weighting_scheme calc
_refine_ls_wR_factor_gt 0.0743
_refine_ls_wR_factor_ref 0.0803
_reflns_number_gt 8262
_reflns_number_total 10041
_reflns_threshold_expression >2sigma(I)
_cod_data_source_file ic200842z_si_002_2.cif
_cod_data_source_block 3
_cod_original_formula_sum 'C50.50 H50 Cl4 Ir P2 Pd S2'
_cod_database_code 4325564

loop_
_symmetry_equiv_pos_as_xyz
'x, y, z'
'-x, -y, -z'

loop_
_atom_site_label
_atom_site_type_symbol
_atom_site_fract_x
_atom_site_fract_y
_atom_site_fract_z
_atom_site_U_iso_or_equiv
_atom_site_adp_type
_atom_site_occupancy
_atom_site_symmetry_multiplicity
_atom_site_calc_flag
_atom_site_refinement_flags
_atom_site_disorder_assembly
_atom_site_disorder_group
Ir1 Ir 0.630143(16) 0.880212(15) 0.238895(10) 0.02269(6) Uani 1 1 d . . .
Pd1 Pd 0.67321(3) 0.69262(3) 0.331002(19) 0.02374(9) Uani 1 1 d . . .
Cl1 Cl 0.84922(11) 0.63438(12) 0.35408(7) 0.0375(3) Uani 1 1 d . . .
P1 P 0.35900(11) 0.51318(10) 0.28842(7) 0.0238(2) Uani 1 1 d . . .
P2 P 0.68345(11) 0.93839(10) 0.39785(6) 0.0234(2) Uani 1 1 d . . .
S1 S 0.53023(11) 0.49750(10) 0.31307(7) 0.0321(3) Uani 1 1 d . . .
S2 S 0.80191(10) 0.89490(10) 0.35074(6) 0.0260(2) Uani 1 1 d . . .
C1 C 0.5259(4) 0.7349(4) 0.3167(2) 0.0238(9) Uani 1 1 d . . .
C2 C 0.3979(4) 0.6612(4) 0.3025(2) 0.0221(9) Uani 1 1 d . . .
C3 C 0.5376(4) 0.8554(4) 0.3275(2) 0.0219(9) Uani 1 1 d . . .
C4 C 0.4063(4) 0.8471(4) 0.3225(2) 0.0231(9) Uani 1 1 d . . .
C5 C 0.3210(4) 0.7281(4) 0.3068(2) 0.0237(9) Uani 1 1 d . . .
C6 C 0.1905(4) 0.6948(4) 0.3008(3) 0.0282(10) Uani 1 1 d . . .
H6 H 0.1330 0.6153 0.2913 0.034 Uiso 1 1 calc R . .
C7 C 0.1470(4) 0.7801(4) 0.3088(3) 0.0318(11) Uani 1 1 d . . .
H7 H 0.0586 0.7589 0.3045 0.038 Uiso 1 1 calc R . .
C8 C 0.2309(4) 0.8967(4) 0.3232(3) 0.0310(11) Uani 1 1 d . . .
H8 H 0.1987 0.9537 0.3286 0.037 Uiso 1 1 calc R . .
C9 C 0.3602(4) 0.9309(4) 0.3298(3) 0.0279(10) Uani 1 1 d . . .
H9 H 0.4166 1.0106 0.3393 0.033 Uiso 1 1 calc R . .
C10 C 0.2598(4) 0.4460(4) 0.1934(3) 0.0284(10) Uani 1 1 d . . .
C11 C 0.2773(5) 0.3590(5) 0.1581(3) 0.0412(13) Uani 1 1 d . . .
H11 H 0.3418 0.3336 0.1833 0.049 Uiso 1 1 calc R . .
C12 C 0.2002(6) 0.3091(5) 0.0853(3) 0.0545(16) Uani 1 1 d . . .
H12 H 0.2123 0.2495 0.0610 0.065 Uiso 1 1 calc R . .
C13 C 0.1075(5) 0.3448(5) 0.0486(3) 0.0483(15) Uani 1 1 d . . .
H13 H 0.0563 0.3107 -0.0014 0.058 Uiso 1 1 calc R . .
C14 C 0.0878(6) 0.4296(5) 0.0832(3) 0.0467(14) Uani 1 1 d . . .
H14 H 0.0212 0.4525 0.0579 0.056 Uiso 1 1 calc R . .
C15 C 0.1656(5) 0.4823(5) 0.1558(3) 0.0406(13) Uani 1 1 d . . .
H15 H 0.1541 0.5431 0.1793 0.049 Uiso 1 1 calc R . .
C16 C 0.2662(4) 0.4483(4) 0.3492(3) 0.0267(10) Uani 1 1 d . . .
C17 C 0.1331(5) 0.3836(4) 0.3235(3) 0.0331(11) Uani 1 1 d . . .
H17 H 0.0883 0.3648 0.2715 0.040 Uiso 1 1 calc R . .
C18 C 0.0664(5) 0.3469(5) 0.3737(3) 0.0415(13) Uani 1 1 d . . .
H18 H -0.0246 0.3032 0.3561 0.050 Uiso 1 1 calc R . .
C19 C 0.1308(5) 0.3730(5) 0.4495(3) 0.0415(13) Uani 1 1 d . . .
H19 H 0.0842 0.3470 0.4838 0.050 Uiso 1 1 calc R . .
C20 C 0.2631(5) 0.4370(5) 0.4753(3) 0.0399(13) Uani 1 1 d . . .
H20 H 0.3078 0.4544 0.5273 0.048 Uiso 1 1 calc R . .
C21 C 0.3299(5) 0.4753(4) 0.4255(3) 0.0326(11) Uani 1 1 d . . .
H21 H 0.4205 0.5208 0.4434 0.039 Uiso 1 1 calc R . .
C22 C 0.7219(4) 1.0914(4) 0.4100(3) 0.0264(10) Uani 1 1 d . . .
C23 C 0.6956(5) 1.1452(4) 0.3476(3) 0.0334(11) Uani 1 1 d . . .
H23 H 0.6598 1.1016 0.2990 0.040 Uiso 1 1 calc R . .
C24 C 0.7221(5) 1.2625(4) 0.3568(3) 0.0392(12) Uani 1 1 d . . .
H24 H 0.7033 1.2990 0.3145 0.047 Uiso 1 1 calc R . .
C25 C 0.7757(5) 1.3255(5) 0.4274(3) 0.0445(14) Uani 1 1 d . . .
H25 H 0.7936 1.4056 0.4335 0.053 Uiso 1 1 calc R . .
C26 C 0.8035(6) 1.2740(5) 0.4890(3) 0.0480(14) Uani 1 1 d . . .
H26 H 0.8421 1.3184 0.5373 0.058 Uiso 1 1 calc R . .
C27 C 0.7748(5) 1.1567(4) 0.4799(3) 0.0377(12) Uani 1 1 d . . .
H27 H 0.7919 1.1206 0.5226 0.045 Uiso 1 1 calc R . .
C28 C 0.6903(4) 0.8901(4) 0.4870(2) 0.0268(10) Uani 1 1 d . . .
C29 C 0.8064(5) 0.9005(4) 0.5374(3) 0.0352(12) Uani 1 1 d . . .
H29 H 0.8851 0.9371 0.5264 0.042 Uiso 1 1 calc R . .
C30 C 0.8071(6) 0.8571(5) 0.6042(3) 0.0431(13) Uani 1 1 d . . .
H30 H 0.8866 0.8648 0.6390 0.052 Uiso 1 1 calc R . .
C31 C 0.6929(6) 0.8027(4) 0.6202(3) 0.0431(14) Uani 1 1 d . . .
H31 H 0.6944 0.7739 0.6661 0.052 Uiso 1 1 calc R . .
C32 C 0.5770(6) 0.7902(5) 0.5699(3) 0.0444(13) Uani 1 1 d . . .
H32 H 0.4986 0.7519 0.5809 0.053 Uiso 1 1 calc R . .
C33 C 0.5744(5) 0.8336(4) 0.5026(3) 0.0377(12) Uani 1 1 d . . .
H33 H 0.4945 0.8248 0.4678 0.045 Uiso 1 1 calc R . .
C34 C 0.7246(4) 0.8485(4) 0.1618(3) 0.0314(11) Uani 1 1 d . . .
C35 C 0.7543(5) 0.9677(4) 0.1743(3) 0.0343(11) Uani 1 1 d . . .
C36 C 0.8872(5) 1.0576(4) 0.2184(3) 0.0424(13) Uani 1 1 d . . .
H36A H 0.9265 1.0245 0.2602 0.051 Uiso 1 1 calc R . .
H36B H 0.8778 1.1250 0.2398 0.051 Uiso 1 1 calc R . .
C37 C 0.9794(5) 1.0997(5) 0.1709(4) 0.0497(15) Uani 1 1 d . . .
H37A H 0.9323 1.1177 0.1241 0.060 Uiso 1 1 calc R . .
H37B H 1.0528 1.1726 0.1983 0.060 Uiso 1 1 calc R . .
C38 C 1.0329(6) 1.0173(6) 0.1513(4) 0.0595(17) Uani 1 1 d . . .
H38 H 1.1217 1.0319 0.1724 0.071 Uiso 1 1 calc R . .
C39 C 0.9392(6) 0.9104(6) 0.0968(3) 0.0553(16) Uani 1 1 d . . .
H39A H 0.9808 0.8984 0.0603 0.066 Uiso 1 1 calc R . .
H39B H 0.8630 0.9246 0.0691 0.066 Uiso 1 1 calc R . .
C40 C 0.8905(6) 0.7965(5) 0.1298(3) 0.0504(15) Uani 1 1 d . . .
H40A H 0.8267 0.7338 0.0887 0.060 Uiso 1 1 calc R . .
H40B H 0.9645 0.7757 0.1512 0.060 Uiso 1 1 calc R . .
C41 C 0.8279(5) 0.8019(5) 0.1900(3) 0.0424(13) Uani 1 1 d . . .
H41A H 0.7883 0.7236 0.2027 0.051 Uiso 1 1 calc R . .
H41B H 0.8947 0.8529 0.2356 0.051 Uiso 1 1 calc R . .
C42 C 0.4839(4) 0.9328(4) 0.1732(3) 0.0299(11) Uani 1 1 d . . .
C43 C 0.4399(4) 0.8099(4) 0.1569(3) 0.0287(10) Uani 1 1 d . . .
C44 C 0.4136(5) 0.7463(5) 0.0811(3) 0.0406(13) Uani 1 1 d . . .
H44A H 0.4251 0.6732 0.0872 0.049 Uiso 1 1 calc R . .
H44B H 0.4767 0.7943 0.0574 0.049 Uiso 1 1 calc R . .
C45 C 0.2750(5) 0.7190(5) 0.0304(3) 0.0501(15) Uani 1 1 d . . .
H45A H 0.2522 0.6580 -0.0113 0.060 Uiso 1 1 calc R . .
H45B H 0.2147 0.6870 0.0594 0.060 Uiso 1 1 calc R . .
C46 C 0.2536(5) 0.8214(6) -0.0019(3) 0.0551(16) Uani 1 1 d . . .
H46A H 0.3234 0.8614 -0.0234 0.066 Uiso 1 1 calc R . .
H46B H 0.1708 0.7909 -0.0432 0.066 Uiso 1 1 calc R . .
C47 C 0.2498(5) 0.9104(5) 0.0524(3) 0.0514(16) Uani 1 1 d . . .
H47A H 0.2339 0.8744 0.0964 0.062 Uiso 1 1 calc R . .
H47B H 0.1752 0.9290 0.0281 0.062 Uiso 1 1 calc R . .
C48 C 0.3715(5) 1.0245(5) 0.0798(3) 0.0479(15) Uani 1 1 d . . .
H48A H 0.3791 1.0677 0.0374 0.057 Uiso 1 1 calc R . .
H48B H 0.3604 1.0719 0.1177 0.057 Uiso 1 1 calc R . .
C49 C 0.4982(5) 1.0097(5) 0.1136(3) 0.0391(13) Uani 1 1 d . . .
H49A H 0.5190 0.9746 0.0742 0.047 Uiso 1 1 calc R . .
H49B H 0.5700 1.0862 0.1356 0.047 Uiso 1 1 calc R . .
C50 C 0.460(2) 0.5144(13) 0.9125(10) 0.117(6) Uani 0.50 1 d PDU A -1
H50A H 0.3761 0.4680 0.8742 0.141 Uiso 0.50 1 calc PR A -1
H50B H 0.5281 0.5013 0.8973 0.141 Uiso 0.50 1 calc PR A -1
Cl2 Cl 0.4570(8) 0.4654(6) 0.9951(5) 0.149(3) Uani 0.50 1 d PDU A -1
Cl3 Cl 0.4888(6) 0.6597(5) 0.9139(4) 0.1222(19) Uani 0.50 1 d PDU A -1
C51 C 0.2883(12) 0.5452(11) 0.8242(8) 0.075(4) Uani 0.543(5) 1 d PDU A 1
H51A H 0.2982 0.4931 0.8612 0.090 Uiso 0.543(5) 1 calc PR A 1
H51B H 0.2853 0.5102 0.7759 0.090 Uiso 0.543(5) 1 calc PR A 1
Cl4 Cl 0.4134(4) 0.6782(3) 0.8530(3) 0.0900(15) Uani 0.543(5) 1 d PDU A 1
Cl5 Cl 0.1450(5) 0.5675(7) 0.8149(4) 0.144(3) Uani 0.543(5) 1 d PDU A 1
C52 C 0.179(3) 0.5588(14) 0.7823(12) 0.110(6) Uani 0.457(5) 1 d PDU A 2
H52A H 0.1146 0.5265 0.7321 0.133 Uiso 0.457(5) 1 calc PR A 2
H52B H 0.2641 0.5649 0.7801 0.133 Uiso 0.457(5) 1 calc PR A 2
Cl6 Cl 0.1322(4) 0.4724(4) 0.8473(3) 0.0771(15) Uani 0.457(5) 1 d PDU A 2
Cl7 Cl 0.1879(4) 0.6972(4) 0.8136(2) 0.0773(15) Uani 0.457(5) 1 d PDU A 2

loop_
_atom_site_aniso_label
_atom_site_aniso_U_11
_atom_site_aniso_U_22
_atom_site_aniso_U_33
_atom_site_aniso_U_23
_atom_site_aniso_U_13
_atom_site_aniso_U_12
Ir1 0.01866(9) 0.02833(10) 0.01892(10) 0.00167(7) 0.00550(7) 0.00774(7)
Pd1 0.01961(17) 0.03052(19) 0.02255(19) 0.00397(15) 0.00700(14) 0.01148(15)
Cl1 0.0290(6) 0.0551(8) 0.0413(7) 0.0163(6) 0.0167(5) 0.0260(6)
P1 0.0226(6) 0.0245(6) 0.0235(6) 0.0024(5) 0.0070(5) 0.0090(5)
P2 0.0210(6) 0.0261(6) 0.0197(6) 0.0015(5) 0.0057(5) 0.0066(5)
S1 0.0276(6) 0.0310(6) 0.0412(7) 0.0052(6) 0.0099(5) 0.0160(5)
S2 0.0194(5) 0.0337(6) 0.0218(6) 0.0023(5) 0.0062(5) 0.0079(5)
C1 0.019(2) 0.032(2) 0.020(2) 0.0028(19) 0.0044(18) 0.0108(19)
C2 0.021(2) 0.023(2) 0.019(2) 0.0018(18) 0.0038(18) 0.0080(18)
C3 0.019(2) 0.025(2) 0.017(2) 0.0006(18) 0.0034(18) 0.0057(18)
C4 0.020(2) 0.030(2) 0.018(2) 0.0039(19) 0.0063(18) 0.0089(19)
C5 0.024(2) 0.030(2) 0.015(2) 0.0005(19) 0.0046(18) 0.0105(19)
C6 0.021(2) 0.032(3) 0.029(3) 0.005(2) 0.007(2) 0.008(2)
C7 0.022(2) 0.045(3) 0.032(3) 0.009(2) 0.012(2) 0.016(2)
C8 0.030(2) 0.035(3) 0.037(3) 0.005(2) 0.015(2) 0.019(2)
C9 0.028(2) 0.026(2) 0.031(3) 0.003(2) 0.013(2) 0.010(2)
C10 0.032(3) 0.031(2) 0.022(2) 0.009(2) 0.015(2) 0.009(2)
C11 0.045(3) 0.048(3) 0.032(3) -0.001(3) 0.013(2) 0.021(3)
C12 0.063(4) 0.060(4) 0.039(3) -0.014(3) 0.018(3) 0.023(3)
C13 0.042(3) 0.054(4) 0.024(3) -0.011(3) 0.002(2) 0.000(3)
C14 0.049(3) 0.057(4) 0.025(3) 0.004(3) 0.002(3) 0.018(3)
C15 0.045(3) 0.040(3) 0.028(3) -0.003(2) 0.002(2) 0.016(3)
C16 0.027(2) 0.025(2) 0.029(3) 0.004(2) 0.008(2) 0.012(2)
C17 0.031(3) 0.038(3) 0.030(3) 0.004(2) 0.007(2) 0.015(2)
C18 0.031(3) 0.045(3) 0.054(4) 0.015(3) 0.022(3) 0.016(2)
C19 0.049(3) 0.048(3) 0.036(3) 0.014(3) 0.025(3) 0.020(3)
C20 0.055(3) 0.045(3) 0.025(3) 0.010(2) 0.019(3) 0.022(3)
C21 0.033(3) 0.034(3) 0.028(3) 0.005(2) 0.006(2) 0.014(2)
C22 0.025(2) 0.027(2) 0.025(2) 0.004(2) 0.009(2) 0.0078(19)
C23 0.033(3) 0.034(3) 0.029(3) 0.005(2) 0.009(2) 0.009(2)
C24 0.041(3) 0.036(3) 0.046(3) 0.013(3) 0.017(3) 0.019(2)
C25 0.047(3) 0.030(3) 0.057(4) 0.002(3) 0.023(3) 0.012(2)
C26 0.060(4) 0.039(3) 0.038(3) -0.007(3) 0.014(3) 0.015(3)
C27 0.046(3) 0.035(3) 0.026(3) -0.003(2) 0.007(2) 0.013(2)
C28 0.035(3) 0.025(2) 0.019(2) 0.0009(19) 0.007(2) 0.011(2)
C29 0.036(3) 0.043(3) 0.028(3) 0.005(2) 0.009(2) 0.019(2)
C30 0.058(4) 0.041(3) 0.032(3) 0.002(2) 0.002(3) 0.031(3)
C31 0.073(4) 0.037(3) 0.031(3) 0.011(2) 0.021(3) 0.031(3)
C32 0.056(4) 0.044(3) 0.037(3) 0.010(3) 0.025(3) 0.017(3)
C33 0.036(3) 0.047(3) 0.029(3) 0.005(2) 0.011(2) 0.016(2)
C34 0.030(3) 0.045(3) 0.023(3) 0.005(2) 0.014(2) 0.014(2)
C35 0.030(3) 0.048(3) 0.033(3) 0.010(2) 0.020(2) 0.016(2)
C36 0.035(3) 0.039(3) 0.051(4) 0.002(3) 0.024(3) 0.005(2)
C37 0.035(3) 0.056(4) 0.056(4) 0.017(3) 0.026(3) 0.008(3)
C38 0.038(3) 0.080(5) 0.063(4) 0.003(4) 0.025(3) 0.021(3)
C39 0.047(3) 0.084(5) 0.045(4) 0.006(3) 0.028(3) 0.027(3)
C40 0.060(4) 0.069(4) 0.045(3) 0.009(3) 0.029(3) 0.041(3)
C41 0.052(3) 0.049(3) 0.043(3) 0.011(3) 0.026(3) 0.030(3)
C42 0.020(2) 0.044(3) 0.024(2) 0.010(2) 0.0035(19) 0.013(2)
C43 0.022(2) 0.036(3) 0.022(2) 0.006(2) 0.0013(19) 0.010(2)
C44 0.033(3) 0.049(3) 0.028(3) -0.006(2) 0.000(2) 0.011(2)
C45 0.036(3) 0.060(4) 0.030(3) 0.002(3) -0.007(2) 0.007(3)
C46 0.032(3) 0.078(4) 0.039(3) 0.016(3) 0.002(3) 0.012(3)
C47 0.029(3) 0.077(4) 0.054(4) 0.035(3) 0.012(3) 0.025(3)
C48 0.045(3) 0.062(4) 0.048(4) 0.028(3) 0.017(3) 0.031(3)
C49 0.030(3) 0.043(3) 0.047(3) 0.019(3) 0.014(2) 0.015(2)
C50 0.137(10) 0.095(7) 0.109(9) 0.019(7) 0.035(8) 0.039(7)
Cl2 0.172(9) 0.128(7) 0.152(6) 0.035(6) 0.069(7) 0.052(5)
Cl3 0.135(5) 0.105(4) 0.172(6) 0.032(4) 0.089(5) 0.068(4)
C51 0.080(8) 0.070(8) 0.072(10) 0.000(7) 0.024(8) 0.027(6)
Cl4 0.091(3) 0.074(2) 0.096(3) 0.000(2) 0.029(2) 0.025(2)
Cl5 0.097(3) 0.201(7) 0.127(5) -0.021(4) 0.023(3) 0.067(4)
C52 0.130(12) 0.102(8) 0.108(10) 0.013(7) 0.056(9) 0.043(8)
Cl6 0.074(3) 0.068(3) 0.085(3) 0.002(2) 0.021(2) 0.029(2)
Cl7 0.079(3) 0.072(3) 0.064(3) 0.001(2) 0.016(2) 0.019(2)

loop_
_atom_type_symbol
_atom_type_description
_atom_type_scat_dispersion_real
_atom_type_scat_dispersion_imag
_atom_type_scat_source
C C 0.0033 0.0016 'International Tables Vol C Tables 4.2.6.8 and 6.1.1.4'
H H 0.0000 0.0000 'International Tables Vol C Tables 4.2.6.8 and 6.1.1.4'
P P 0.1023 0.0942 'International Tables Vol C Tables 4.2.6.8 and 6.1.1.4'
S S 0.1246 0.1234 'International Tables Vol C Tables 4.2.6.8 and 6.1.1.4'
Cl Cl 0.1484 0.1585 'International Tables Vol C Tables 4.2.6.8 and 6.1.1.4'
Pd Pd -0.9988 1.0072 'International Tables Vol C Tables 4.2.6.8 and 6.1.1.4'
Ir Ir -1.4442 7.9887 'International Tables Vol C Tables 4.2.6.8 and 6.1.1.4'

loop_
_geom_angle_atom_site_label_1
_geom_angle_atom_site_label_2
_geom_angle_atom_site_label_3
_geom_angle
C43 Ir1 C42 38.65(17)
C43 Ir1 C35 102.78(18)
C42 Ir1 C35 89.10(18)
C43 Ir1 C34 94.02(18)
C42 Ir1 C34 105.07(18)
C35 Ir1 C34 37.84(18)
C43 Ir1 C3 88.92(16)
C42 Ir1 C3 89.47(16)
C35 Ir1 C3 159.06(18)
C34 Ir1 C3 160.06(17)
C43 Ir1 S2 158.00(13)
C42 Ir1 S2 153.29(13)
C35 Ir1 S2 96.69(14)
C34 Ir1 S2 95.14(13)
C3 Ir1 S2 75.90(11)
C43 Ir1 C1 85.25(16)
C42 Ir1 C1 107.38(15)
C35 Ir1 C1 160.76(16)
C34 Ir1 C1 125.20(16)
C3 Ir1 C1 35.37(14)
S2 Ir1 C1 73.14(10)
C43 Ir1 P2 125.14(13)
C42 Ir1 P2 112.11(13)
C35 Ir1 P2 126.01(14)
C34 Ir1 P2 139.50(13)
C3 Ir1 P2 37.12(11)
S2 Ir1 P2 44.66(3)
C1 Ir1 P2 57.39(10)
C43 Ir1 Pd1 110.47(12)
C42 Ir1 Pd1 143.91(12)
C35 Ir1 Pd1 122.21(13)
C34 Ir1 Pd1 92.94(13)
C3 Ir1 Pd1 67.65(11)
S2 Ir1 Pd1 49.13(3)
C1 Ir1 Pd1 39.06(9)
P2 Ir1 Pd1 65.92(2)
C1 Pd1 S1 88.85(13)
C1 Pd1 S2 85.84(13)
S1 Pd1 S2 174.50(4)
C1 Pd1 Cl1 176.55(13)
S1 Pd1 Cl1 89.08(4)
S2 Pd1 Cl1 96.16(4)
C1 Pd1 Ir1 55.13(13)
S1 Pd1 Ir1 126.64(3)
S2 Pd1 Ir1 50.62(3)
Cl1 Pd1 Ir1 128.26(3)
C2 P1 C16 107.1(2)
C2 P1 C10 112.3(2)
C16 P1 C10 107.8(2)
C2 P1 S1 105.93(15)
C16 P1 S1 113.21(15)
C10 P1 S1 110.56(16)
C3 P2 C28 113.1(2)
C3 P2 C22 114.3(2)
C28 P2 C22 108.3(2)
C3 P2 S2 96.21(15)
C28 P2 S2 110.96(16)
C22 P2 S2 113.69(15)
C3 P2 Ir1 49.45(14)
C28 P2 Ir1 148.23(15)
C22 P2 Ir1 103.43(15)
S2 P2 Ir1 55.43(4)
P1 S1 Pd1 100.24(6)
P2 S2 Pd1 94.31(5)
P2 S2 Ir1 79.91(5)
Pd1 S2 Ir1 80.26(3)
C2 C1 C3 108.3(4)
C2 C1 Pd1 127.3(3)
C3 C1 Pd1 124.1(3)
C2 C1 Ir1 129.3(3)
C3 C1 Ir1 59.8(2)
Pd1 C1 Ir1 85.81(15)
C1 C2 C5 110.0(4)
C1 C2 P1 117.2(3)
C5 C2 P1 132.7(3)
C1 C3 C4 106.2(3)
C1 C3 P2 108.8(3)
C4 C3 P2 127.2(3)
C1 C3 Ir1 84.9(2)
C4 C3 Ir1 128.2(3)
P2 C3 Ir1 93.43(18)
C9 C4 C5 120.3(4)
C9 C4 C3 131.8(4)
C5 C4 C3 107.9(4)
C6 C5 C4 120.1(4)
C6 C5 C2 132.4(4)
C4 C5 C2 107.5(4)
C7 C6 C5 118.5(4)
C6 C7 C8 121.0(4)
C9 C8 C7 121.1(4)
C8 C9 C4 119.0(4)
C11 C10 C15 119.5(5)
C11 C10 P1 120.7(4)
C15 C10 P1 119.7(4)
C10 C11 C12 119.6(5)
C13 C12 C11 120.7(5)
C12 C13 C14 120.3(5)
C13 C14 C15 119.9(5)
C10 C15 C14 119.9(5)
C21 C16 C17 119.3(4)
C21 C16 P1 117.5(3)
C17 C16 P1 122.9(4)
C18 C17 C16 119.8(5)
C17 C18 C19 120.7(5)
C20 C19 C18 119.8(5)
C21 C20 C19 119.8(5)
C20 C21 C16 120.7(5)
C27 C22 C23 119.0(4)
C27 C22 P2 121.4(4)
C23 C22 P2 119.6(4)
C24 C23 C22 119.9(5)
C25 C24 C23 119.8(5)
C26 C25 C24 120.8(5)
C25 C26 C27 119.4(5)
C22 C27 C26 121.2(5)
C29 C28 C33 120.0(4)
C29 C28 P2 121.3(4)
C33 C28 P2 118.5(4)
C28 C29 C30 119.7(5)
C31 C30 C29 120.4(5)
C32 C31 C30 120.3(5)
C31 C32 C33 120.1(5)
C32 C33 C28 119.5(5)
C35 C34 C41 121.3(4)
C35 C34 Ir1 70.7(3)
C41 C34 Ir1 118.2(3)
C34 C35 C36 123.5(4)
C34 C35 Ir1 71.5(3)
C36 C35 Ir1 116.0(3)
C35 C36 C37 113.2(5)
C38 C37 C36 116.1(5)
C37 C38 C39 116.6(5)
C38 C39 C40 116.6(5)
C41 C40 C39 114.8(4)
C34 C41 C40 109.7(4)
C43 C42 C49 122.1(4)
C43 C42 Ir1 70.5(3)
C49 C42 Ir1 126.1(3)
C42 C43 C44 123.8(4)
C42 C43 Ir1 70.8(2)
C44 C43 Ir1 121.9(3)
C43 C44 C45 111.1(4)
C46 C45 C44 115.5(5)
C47 C46 C45 116.1(5)
C46 C47 C48 116.3(5)
C49 C48 C47 114.6(5)
C42 C49 C48 109.6(4)
Cl2 C50 Cl3 114.7(10)
Cl4 Cl3 C50 112.1(8)
Cl4 C51 Cl5 106.2(7)
Cl3 Cl4 C51 101.2(6)
Cl6 C52 Cl7 105.3(10)

loop_
_geom_bond_atom_site_label_1
_geom_bond_atom_site_label_2
_geom_bond_distance
Ir1 C43 2.162(4)
Ir1 C42 2.165(4)
Ir1 C35 2.167(5)
Ir1 C34 2.178(4)
Ir1 C3 2.212(4)
Ir1 S2 2.4303(11)
Ir1 C1 2.549(4)
Ir1 P2 2.9059(12)
Ir1 Pd1 3.0989(4)
Pd1 C1 1.958(4)
Pd1 S1 2.3456(13)
Pd1 S2 2.3775(12)
Pd1 Cl1 2.3923(11)
P1 C2 1.743(4)
P1 C16 1.807(5)
P1 C10 1.816(5)
P1 S1 2.0290(16)
P2 C3 1.757(4)
P2 C28 1.802(5)
P2 C22 1.804(5)
P2 S2 2.0747(16)
C1 C2 1.378(6)
C1 C3 1.482(6)
C2 C5 1.473(6)
C3 C4 1.486(6)
C4 C9 1.383(6)
C4 C5 1.420(6)
C5 C6 1.400(6)
C6 C7 1.383(6)
C7 C8 1.392(7)
C8 C9 1.383(6)
C10 C11 1.383(7)
C10 C15 1.385(7)
C11 C12 1.389(7)
C12 C13 1.361(8)
C13 C14 1.368(8)
C14 C15 1.395(7)
C16 C21 1.390(6)
C16 C17 1.392(6)
C17 C18 1.377(7)
C18 C19 1.384(8)
C19 C20 1.383(7)
C20 C21 1.376(7)
C22 C27 1.379(6)
C22 C23 1.400(6)
C23 C24 1.390(7)
C24 C25 1.379(8)
C25 C26 1.373(8)
C26 C27 1.385(7)
C28 C29 1.387(6)
C28 C33 1.398(7)
C29 C30 1.392(7)
C30 C31 1.381(8)
C31 C32 1.378(8)
C32 C33 1.398(7)
C34 C35 1.409(7)
C34 C41 1.523(7)
C35 C36 1.514(7)
C36 C37 1.550(7)
C37 C38 1.495(8)
C38 C39 1.502(9)
C39 C40 1.555(8)
C40 C41 1.534(7)
C42 C43 1.432(7)
C42 C49 1.514(7)
C43 C44 1.515(7)
C44 C45 1.544(7)
C45 C46 1.525(8)
C46 C47 1.524(9)
C47 C48 1.538(8)
C48 C49 1.537(7)
C50 Cl2 1.702(16)
C50 Cl3 1.736(15)
Cl3 Cl4 1.332(7)
C51 Cl4 1.704(12)
C51 Cl5 1.781(13)
C52 Cl6 1.735(17)
C52 Cl7 1.788(17)
